data_1534897
loop_
_publ_author_name
'Mahmoudkhani, A.H.'
'Langer, V.'

_publ_section_title
;
 Two-dimensional inorganic networks in the crystal structures of calcium
 and strontium phosphite monohydrates
;
_journal_name_full 'Phosphorus, Sulfur, Silicon and Related Elements'
_journal_page_first 83
_journal_page_last 94
_journal_volume 176
_journal_year 2001
_chemical_formula_sum 'H3 O4 P Sr'
_chemical_name_systematic 'Sr (H P O3) (H2 O)'
_space_group_IT_number 14
_symmetry_space_group_name_Hall '-P 2ybc'
_symmetry_space_group_name_H-M 'P 1 21/c 1'
_cell_angle_alpha 90
_cell_angle_beta 108.459
_cell_angle_gamma 90
_cell_formula_units_Z 4
_cell_length_a 7.5906
_cell_length_b 7.0502
_cell_length_c 8.2156
_cell_volume 417.040
_citation_journal_id_ASTM PSSLEC
_cod_data_source_file Mahmoudkhani_PSSLEC_2001_127.cif
_cod_data_source_block H3O4P1Sr1
_cod_original_cell_volume 417.0396
_cod_original_formula_sum 'H3 O4 P1 Sr1'
_cod_database_code 1534897

loop_
_symmetry_equiv_pos_as_xyz
x,y,z
-x,y+1/2,-z+1/2
-x,-y,-z
x,-y-1/2,z-1/2

loop_
_atom_site_label
_atom_site_type_symbol
_atom_site_fract_x
_atom_site_fract_y
_atom_site_fract_z
_atom_site_occupancy
_atom_site_U_iso_or_equiv
O3 O-2 0.3224 1.0032 0.6288 1 0.0
O4 O-2 0.2328 0.9172 0.3108 1 0.0
H2 H+1 0.968 0.882 0.19 1 0.0
Sr1 Sr+2 0.62544 0.85721 0.84461 1 0.0
H1 H+1 0.835 0.969 0.198 1 0.0
P1 P+3 0.27446 0.84607 0.49354 1 0.0
O1 O-2 0.4275 0.6951 0.5429 1 0.0
O2 O-2 0.8558 0.8784 0.1498 1 0.0
H3 H+1 0.119 0.769 0.505 1 0.0
